data_2235265
loop_
_publ_author_name
'Zhang, Mei'
'Sun, Fu-Yu'
'Zhao, Gui-Zhe'
'Liu, Ya-Qing'

_publ_section_title
;
 Di-\m-aqua-bis{diaqua[\m-4-({4-[bis(2-hydroxyethyl)amino]-6-chloro-1,3,5-triazin-2-yl}amino)benzenesulfonato]sodium(I)}
;
_journal_coeditor_code TK5096
_journal_issue 6
_journal_name_full 'Acta Crystallographica Section E'
_journal_page_first m847
_journal_page_last m848
_journal_paper_doi 10.1107/S1600536812023732
_journal_volume 68
_journal_year 2012
_chemical_formula_iupac '[Na2 (C13 H15 Cl N5 O5 S)2 (H2 O)6]'
_chemical_formula_moiety 'C26 H42 Cl2 N10 Na2 O16 S2'
_chemical_formula_sum 'C26 H42 Cl2 N10 Na2 O16 S2'
_chemical_formula_weight 931.72
_chemical_name_systematic
;
Di-\m-aqua-bis{diaqua[\m-4-({4-[bis(2-hydroxyethyl)amino]-6-
chloro-1,3,5-triazin-2-yl}amino)benzenesulfonato]sodium(I)}
;
_space_group_IT_number 2
_symmetry_cell_setting triclinic
_symmetry_space_group_name_Hall '-P 1'
_symmetry_space_group_name_H-M 'P -1'
_atom_sites_solution_hydrogens geom
_atom_sites_solution_primary direct
_atom_sites_solution_secondary difmap
_cell_angle_alpha 97.348(2)
_cell_angle_beta 93.363(4)
_cell_angle_gamma 102.410(7)
_cell_formula_units_Z 1
_cell_length_a 7.5628(7)
_cell_length_b 8.6274(8)
_cell_length_c 15.532(2)
_cell_measurement_reflns_used 3065
_cell_measurement_temperature 113(2)
_cell_measurement_theta_max 26.1
_cell_measurement_theta_min 2.4
_cell_volume 977.72(18)
_computing_cell_refinement
;
CrystalClear (Molecular Structure Corporation & Rigaku, 2005)
;
_computing_data_collection
;
CrystalClear (Molecular Structure Corporation & Rigaku, 2005)
;
_computing_data_reduction
;
CrystalClear (Molecular Structure Corporation & Rigaku, 2005)
;
_computing_molecular_graphics 'SHELXTL (Sheldrick, 2008)'
_computing_publication_material
;
CrystalClear (Molecular Structure Corporation & Rigaku, 2005)
;
_computing_structure_refinement 'SHELXL97 (Sheldrick, 2008)'
_computing_structure_solution 'SHELXS97 (Sheldrick, 2008)'
_diffrn_ambient_temperature 113(2)
_diffrn_detector_area_resol_mean 14.22
_diffrn_measured_fraction_theta_full 0.997
_diffrn_measured_fraction_theta_max 0.997
_diffrn_measurement_device_type 'Rigaku Saturn724 CCD'
_diffrn_measurement_method '\w and \f scans'
_diffrn_radiation_monochromator multilayer
_diffrn_radiation_source 'rotating anode'
_diffrn_radiation_type MoK\a
_diffrn_radiation_wavelength 0.71073
_diffrn_reflns_av_R_equivalents 0.1056
_diffrn_reflns_av_sigmaI/netI 0.2058
_diffrn_reflns_limit_h_max 8
_diffrn_reflns_limit_h_min -8
_diffrn_reflns_limit_k_max 10
_diffrn_reflns_limit_k_min -10
_diffrn_reflns_limit_l_max 18
_diffrn_reflns_limit_l_min -18
_diffrn_reflns_number 8262
_diffrn_reflns_theta_full 25.00
_diffrn_reflns_theta_max 25.00
_diffrn_reflns_theta_min 2.44
_diffrn_standards_decay_% 0
_diffrn_standards_interval_count 0
_diffrn_standards_interval_time 0
_diffrn_standards_number 0
_exptl_absorpt_coefficient_mu 0.378
_exptl_absorpt_correction_T_max 0.9850
_exptl_absorpt_correction_T_min 0.8336
_exptl_absorpt_correction_type multi-scan
_exptl_absorpt_process_details
;
(CrystalClear; Molecular Structure Corporation & Rigaku, 2005)
;
_exptl_crystal_colour Colourless
_exptl_crystal_density_diffrn 1.582
_exptl_crystal_density_method 'not measured'
_exptl_crystal_description Prism
_exptl_crystal_F_000 484
_exptl_crystal_size_max 0.50
_exptl_crystal_size_mid 0.04
_exptl_crystal_size_min 0.04
_refine_diff_density_max 0.516
_refine_diff_density_min -0.516
_refine_ls_extinction_method none
_refine_ls_goodness_of_fit_ref 0.873
_refine_ls_hydrogen_treatment mixed
_refine_ls_matrix_type full
_refine_ls_number_parameters 283
_refine_ls_number_reflns 3418
_refine_ls_number_restraints 20
_refine_ls_restrained_S_all 0.871
_refine_ls_R_factor_all 0.0971
_refine_ls_R_factor_gt 0.0620
_refine_ls_shift/su_max 0.001
_refine_ls_shift/su_mean 0.000
_refine_ls_structure_factor_coef Fsqd
_refine_ls_weighting_details 'calc w=1/[\s^2^(Fo^2^)+(0.0293P)^2^+0.0000P] where P=(Fo^2^+2Fc^2^)/3'
_refine_ls_weighting_scheme calc
_refine_ls_wR_factor_gt 0.1153
_refine_ls_wR_factor_ref 0.1307
_reflns_number_gt 1459
_reflns_number_total 3418
_reflns_threshold_expression I>2\s(I)
_cod_data_source_file tk5096.cif
_cod_data_source_block I
_cod_original_cell_volume 977.75(18)
_cod_database_code 2235265
_cod_database_fobs_code 2235265

loop_
_symmetry_equiv_pos_as_xyz
'x, y, z'
'-x, -y, -z'

loop_
_atom_site_type_symbol
_atom_site_label
_atom_site_fract_x
_atom_site_fract_y
_atom_site_fract_z
_atom_site_U_iso_or_equiv
_atom_site_adp_type
_atom_site_calc_flag
_atom_site_refinement_flags
_atom_site_occupancy
_atom_site_symmetry_multiplicity
Na Na1 0.9529(2) 0.8060(2) 0.46061(12) 0.0216(5) Uani d . 1 1
S S1 0.55329(16) 0.91677(15) 0.34804(8) 0.0191(3) Uani d . 1 1
Cl Cl1 1.02875(15) 1.27203(14) -0.25219(8) 0.0221(4) Uani d . 1 1
O O1 0.9492(4) 0.5459(4) -0.0875(2) 0.0213(9) Uani d D 1 1
H H1 0.934(6) 0.443(3) -0.099(3) 0.032 Uiso d D 1 1
O O2 0.4874(4) 0.5163(4) -0.3219(2) 0.0234(9) Uani d D 1 1
H H2 0.504(6) 0.421(3) -0.330(3) 0.035 Uiso d D 1 1
O O3 0.4056(4) 0.7718(3) 0.32366(19) 0.0210(8) Uani d . 1 1
O O4 0.7162(4) 0.8814(4) 0.3889(2) 0.0216(9) Uani d U 1 1
O O5 0.4936(4) 1.0469(4) 0.40039(19) 0.0194(8) Uani d . 1 1
N N1 0.7584(5) 0.7287(4) -0.1875(2) 0.0161(10) Uani d . 1 1
N N2 0.7670(5) 0.9391(4) -0.0807(2) 0.0162(10) Uani d . 1 1
N N3 0.8817(5) 0.9841(4) -0.2196(2) 0.0150(9) Uani d . 1 1
N N4 0.8923(5) 1.2084(4) -0.1092(2) 0.0175(10) Uani d . 1 1
N N5 0.7900(5) 1.1689(5) 0.0233(3) 0.0170(10) Uani d . 1 1
H H5 0.851(5) 1.272(5) 0.029(3) 0.020 Uiso d . 1 1
C C1 0.7906(5) 0.5903(5) -0.0571(3) 0.0195(12) Uani d . 1 1
H H1A 0.8270 0.6892 -0.0142 0.023 Uiso calc R 1 1
H H1B 0.7234 0.5042 -0.0271 0.023 Uiso calc R 1 1
C C2 0.6672(6) 0.6188(5) -0.1302(3) 0.0207(12) Uani d . 1 1
H H2A 0.6108 0.5145 -0.1660 0.025 Uiso calc R 1 1
H H2B 0.5682 0.6632 -0.1048 0.025 Uiso calc R 1 1
C C3 0.8018(6) 0.6556(5) -0.2719(3) 0.0192(12) Uani d . 1 1
H H3A 0.8331 0.5519 -0.2650 0.023 Uiso calc R 1 1
H H3B 0.9100 0.7264 -0.2901 0.023 Uiso calc R 1 1
C C4 0.6466(6) 0.6270(5) -0.3431(3) 0.0227(13) Uani d . 1 1
H H4A 0.6151 0.7303 -0.3507 0.027 Uiso calc R 1 1
H H4B 0.6862 0.5828 -0.3989 0.027 Uiso calc R 1 1
C C5 0.8033(6) 0.8880(6) -0.1625(3) 0.0189(12) Uani d . 1 1
C C6 0.9213(6) 1.1378(5) -0.1863(3) 0.0169(12) Uani d . 1 1
C C7 0.8149(6) 1.0990(6) -0.0576(3) 0.0158(12) Uani d . 1 1
C C8 0.7265(6) 1.0979(5) 0.0957(3) 0.0130(11) Uani d . 1 1
C C9 0.7404(6) 1.2041(5) 0.1720(3) 0.0180(12) Uani d . 1 1
H H9 0.7876 1.3154 0.1720 0.022 Uiso calc R 1 1
C C10 0.6857(6) 1.1488(5) 0.2486(3) 0.0180(12) Uani d . 1 1
H H10 0.6997 1.2221 0.3010 0.022 Uiso calc R 1 1
C C11 0.6109(6) 0.9878(5) 0.2493(3) 0.0149(11) Uani d U 1 1
C C12 0.5925(6) 0.8800(6) 0.1722(3) 0.0203(12) Uani d . 1 1
H H12 0.5421 0.7691 0.1720 0.024 Uiso calc R 1 1
C C13 0.6486(5) 0.9361(5) 0.0955(3) 0.0166(11) Uani d . 1 1
H H13 0.6335 0.8634 0.0428 0.020 Uiso calc R 1 1
O O6 1.1240(4) 1.0471(3) 0.41494(19) 0.0191(8) Uani d . 1 1
H H6A 1.2558 1.0514 0.4142 0.023 Uiso calc R 1 1
H H6B 1.0732 1.0718 0.3594 0.023 Uiso calc R 1 1
O O7 0.8355(4) 0.5359(4) 0.4260(2) 0.0349(11) Uani d D 1 1
H H7A 0.825(6) 0.466(5) 0.462(2) 0.042 Uiso d D 1 1
H H7B 0.747(5) 0.518(5) 0.390(2) 0.042 Uiso d D 1 1
O O8 1.2365(4) 0.7394(4) 0.4857(2) 0.0226(9) Uani d D 1 1
H H8A 1.297(5) 0.813(4) 0.518(2) 0.027 Uiso d D 1 1
H H8B 1.267(5) 0.717(5) 0.4365(17) 0.027 Uiso d D 1 1

loop_
_atom_site_aniso_label
_atom_site_aniso_U_11
_atom_site_aniso_U_22
_atom_site_aniso_U_33
_atom_site_aniso_U_12
_atom_site_aniso_U_13
_atom_site_aniso_U_23
Na1 0.0141(10) 0.0229(12) 0.0293(12) 0.0041(9) 0.0094(9) 0.0061(9)
S1 0.0148(7) 0.0226(8) 0.0217(8) 0.0051(6) 0.0093(6) 0.0052(6)
Cl1 0.0211(7) 0.0231(8) 0.0241(8) 0.0047(6) 0.0125(6) 0.0067(6)
O1 0.0155(18) 0.0163(19) 0.035(2) 0.0071(17) 0.0074(16) 0.0067(18)
O2 0.0204(19) 0.019(2) 0.028(2) -0.0016(18) 0.0032(16) 0.0022(18)
O3 0.0175(18) 0.020(2) 0.024(2) -0.0023(16) 0.0067(16) 0.0032(16)
O4 0.0116(17) 0.033(2) 0.026(2) 0.0147(16) 0.0025(15) 0.0102(16)
O5 0.0145(18) 0.024(2) 0.022(2) 0.0094(15) 0.0118(15) 0.0004(15)
N1 0.018(2) 0.016(2) 0.014(2) 0.0025(19) 0.0096(18) 0.0017(18)
N2 0.013(2) 0.021(2) 0.015(2) 0.0022(19) 0.0068(18) 0.0026(19)
N3 0.012(2) 0.015(2) 0.018(2) 0.0017(18) 0.0083(18) 0.0018(18)
N4 0.015(2) 0.022(3) 0.016(2) 0.002(2) 0.0080(19) 0.0045(19)
N5 0.016(2) 0.018(2) 0.016(2) -0.0009(19) 0.0084(19) 0.004(2)
C1 0.015(3) 0.016(3) 0.030(3) 0.004(2) 0.008(2) 0.010(2)
C2 0.023(3) 0.016(3) 0.026(3) 0.008(2) 0.009(2) 0.004(2)
C3 0.019(3) 0.019(3) 0.019(3) 0.004(2) 0.009(2) 0.000(2)
C4 0.028(3) 0.018(3) 0.023(3) 0.005(3) 0.005(2) 0.006(2)
C5 0.009(3) 0.023(3) 0.025(3) 0.002(2) 0.002(2) 0.005(2)
C6 0.015(3) 0.020(3) 0.020(3) 0.009(2) 0.004(2) 0.007(2)
C7 0.008(3) 0.023(3) 0.018(3) 0.007(2) 0.002(2) 0.004(2)
C8 0.009(3) 0.018(3) 0.014(3) 0.007(2) 0.007(2) 0.003(2)
C9 0.016(3) 0.015(3) 0.024(3) 0.003(2) 0.010(2) 0.001(2)
C10 0.017(3) 0.018(3) 0.020(3) 0.004(2) 0.013(2) 0.002(2)
C11 0.011(2) 0.017(3) 0.020(3) 0.009(2) 0.010(2) 0.002(2)
C12 0.016(3) 0.018(3) 0.028(3) 0.004(2) 0.005(2) 0.005(2)
C13 0.013(3) 0.021(3) 0.017(3) 0.004(2) 0.007(2) 0.003(2)
O6 0.0091(17) 0.030(2) 0.021(2) 0.0056(15) 0.0023(15) 0.0114(16)
O7 0.021(2) 0.034(3) 0.048(3) -0.0018(19) -0.0035(19) 0.017(2)
O8 0.018(2) 0.026(2) 0.022(2) 0.0009(17) 0.0065(17) 0.0023(18)

loop_
_atom_type_symbol
_atom_type_description
_atom_type_scat_dispersion_real
_atom_type_scat_dispersion_imag
_atom_type_scat_source
C C 0.0033 0.0016 'International Tables Vol C Tables 4.2.6.8 and 6.1.1.4'
H H 0.0000 0.0000 'International Tables Vol C Tables 4.2.6.8 and 6.1.1.4'
N N 0.0061 0.0033 'International Tables Vol C Tables 4.2.6.8 and 6.1.1.4'
O O 0.0106 0.0060 'International Tables Vol C Tables 4.2.6.8 and 6.1.1.4'
Na Na 0.0362 0.0249 'International Tables Vol C Tables 4.2.6.8 and 6.1.1.4'
S S 0.1246 0.1234 'International Tables Vol C Tables 4.2.6.8 and 6.1.1.4'
Cl Cl 0.1484 0.1585 'International Tables Vol C Tables 4.2.6.8 and 6.1.1.4'

loop_
_geom_angle_atom_site_label_1
_geom_angle_atom_site_label_2
_geom_angle_atom_site_label_3
_geom_angle_site_symmetry_1
_geom_angle_site_symmetry_3
_geom_angle
O7 Na1 O4 . . 95.45(13)
O7 Na1 O6 . 2_776 121.20(14)
O4 Na1 O6 . 2_776 85.08(12)
O7 Na1 O8 . . 86.24(13)
O4 Na1 O8 . . 159.53(15)
O6 Na1 O8 2_776 . 111.51(12)
O7 Na1 O6 . . 146.92(15)
O4 Na1 O6 . . 81.63(11)
O6 Na1 O6 2_776 . 91.52(12)
O8 Na1 O6 . . 85.87(12)
O7 Na1 Cl1 . 2_775 74.72(11)
O4 Na1 Cl1 . 2_775 70.57(9)
O6 Na1 Cl1 2_776 2_775 152.67(10)
O8 Na1 Cl1 . 2_775 90.36(10)
O6 Na1 Cl1 . 2_775 73.26(9)
O7 Na1 Na1 . 2_776 167.15(14)
O4 Na1 Na1 . 2_776 80.42(10)
O6 Na1 Na1 2_776 2_776 46.62(8)
O8 Na1 Na1 . 2_776 101.92(11)
O6 Na1 Na1 . 2_776 44.91(8)
Cl1 Na1 Na1 2_775 2_776 114.70(8)
O7 Na1 H8B . . 82.4(8)
O4 Na1 H8B . . 142.8(7)
O6 Na1 H8B 2_776 . 127.8(6)
O8 Na1 H8B . . 17.3(6)
O6 Na1 H8B . . 80.6(9)
Cl1 Na1 H8B 2_775 . 73.1(6)
Na1 Na1 H8B 2_776 . 108.3(8)
O4 S1 O5 . . 112.25(18)
O4 S1 O3 . . 112.36(19)
O5 S1 O3 . . 112.56(18)
O4 S1 C11 . . 107.4(2)
O5 S1 C11 . . 105.8(2)
O3 S1 C11 . . 105.9(2)
C6 Cl1 Na1 . 2_775 125.53(17)
C1 O1 H1 . . 112(3)
C4 O2 H2 . . 110(3)
S1 O4 Na1 . . 173.9(2)
C5 N1 C3 . . 121.7(4)
C5 N1 C2 . . 121.4(4)
C3 N1 C2 . . 116.9(4)
C7 N2 C5 . . 114.2(4)
C6 N3 C5 . . 112.4(4)
C6 N4 C7 . . 111.9(4)
C7 N5 C8 . . 129.8(4)
C7 N5 H5 . . 106(3)
C8 N5 H5 . . 122(3)
O1 C1 C2 . . 112.1(4)
O1 C1 H1A . . 109.2
C2 C1 H1A . . 109.2
O1 C1 H1B . . 109.2
C2 C1 H1B . . 109.2
H1A C1 H1B . . 107.9
N1 C2 C1 . . 114.4(4)
N1 C2 H2A . . 108.7
C1 C2 H2A . . 108.7
N1 C2 H2B . . 108.7
C1 C2 H2B . . 108.7
H2A C2 H2B . . 107.6
N1 C3 C4 . . 113.2(4)
N1 C3 H3A . . 108.9
C4 C3 H3A . . 108.9
N1 C3 H3B . . 108.9
C4 C3 H3B . . 108.9
H3A C3 H3B . . 107.7
O2 C4 C3 . . 111.2(4)
O2 C4 H4A . . 109.4
C3 C4 H4A . . 109.4
O2 C4 H4B . . 109.4
C3 C4 H4B . . 109.4
H4A C4 H4B . . 108.0
N1 C5 N2 . . 115.8(5)
N1 C5 N3 . . 118.7(5)
N2 C5 N3 . . 125.5(4)
N3 C6 N4 . . 130.0(5)
N3 C6 Cl1 . . 116.6(4)
N4 C6 Cl1 . . 113.4(3)
N2 C7 N5 . . 121.3(5)
N2 C7 N4 . . 125.9(5)
N5 C7 N4 . . 112.8(4)
C9 C8 C13 . . 119.3(4)
C9 C8 N5 . . 114.7(4)
C13 C8 N5 . . 126.0(4)
C8 C9 C10 . . 120.4(4)
C8 C9 H9 . . 119.8
C10 C9 H9 . . 119.8
C11 C10 C9 . . 120.6(4)
C11 C10 H10 . . 119.7
C9 C10 H10 . . 119.7
C10 C11 C12 . . 119.4(4)
C10 C11 S1 . . 120.3(4)
C12 C11 S1 . . 120.2(4)
C13 C12 C11 . . 119.7(4)
C13 C12 H12 . . 120.1
C11 C12 H12 . . 120.1
C8 C13 C12 . . 120.5(4)
C8 C13 H13 . . 119.8
C12 C13 H13 . . 119.8
Na1 O6 Na1 2_776 . 88.48(12)
Na1 O6 H6A 2_776 . 113.9
Na1 O6 H6A . . 113.9
Na1 O6 H6B 2_776 . 113.9
Na1 O6 H6B . . 113.9
H6A O6 H6B . . 111.1
Na1 O7 H7A . . 126(3)
Na1 O7 H7B . . 111(3)
H7A O7 H7B . . 112(3)
Na1 O8 H8A . . 106(3)
Na1 O8 H8B . . 104(3)
H8A O8 H8B . . 120(3)

loop_
_geom_bond_atom_site_label_1
_geom_bond_atom_site_label_2
_geom_bond_site_symmetry_2
_geom_bond_distance
Na1 O7 . 2.290(4)
Na1 O4 . 2.306(3)
Na1 O6 2_776 2.346(4)
Na1 O8 . 2.361(4)
Na1 O6 . 2.415(3)
Na1 Cl1 2_775 3.239(2)
Na1 Na1 2_776 3.322(4)
Na1 H8B . 2.68(4)
S1 O4 . 1.461(3)
S1 O5 . 1.467(3)
S1 O3 . 1.478(3)
S1 C11 . 1.766(5)
Cl1 C6 . 1.746(5)
Cl1 Na1 2_775 3.238(2)
O1 C1 . 1.423(5)
O1 H1 . 0.87(2)
O2 C4 . 1.451(5)
O2 H2 . 0.86(3)
N1 C5 . 1.343(5)
N1 C3 . 1.467(5)
N1 C2 . 1.474(5)
N2 C7 . 1.344(5)
N2 C5 . 1.354(6)
N3 C6 . 1.323(5)
N3 C5 . 1.365(6)
N4 C6 . 1.324(5)
N4 C7 . 1.374(5)
N5 C7 . 1.364(6)
N5 C8 . 1.408(5)
N5 H5 . 0.90(4)
C1 C2 . 1.505(5)
C1 H1A . 0.9900
C1 H1B . 0.9900
C2 H2A . 0.9900
C2 H2B . 0.9900
C3 C4 . 1.522(5)
C3 H3A . 0.9900
C3 H3B . 0.9900
C4 H4A . 0.9900
C4 H4B . 0.9900
C8 C9 . 1.386(6)
C8 C13 . 1.393(6)
C9 C10 . 1.391(6)
C9 H9 . 0.9500
C10 C11 . 1.384(6)
C10 H10 . 0.9500
C11 C12 . 1.400(6)
C12 C13 . 1.397(6)
C12 H12 . 0.9500
C13 H13 . 0.9500
O6 Na1 2_776 2.346(4)
O6 H6A . 0.9900
O6 H6B . 0.9900
O7 H7A . 0.87(2)
O7 H7B . 0.82(2)
O8 H8A . 0.80(2)
O8 H8B . 0.82(2)

loop_
_geom_hbond_atom_site_label_D
_geom_hbond_atom_site_label_H
_geom_hbond_atom_site_label_A
_geom_hbond_site_symmetry_A
_geom_hbond_distance_DH
_geom_hbond_distance_HA
_geom_hbond_distance_DA
_geom_hbond_angle_DHA
O1 H1 N4 1_545 0.87(2) 1.96(3) 2.823(5) 172(5)
O2 H2 O3 2_665 0.86(3) 1.94(3) 2.772(4) 165(4)
O6 H6A O5 1_655 0.99 1.83 2.817(4) 173.5
O6 H6B N3 2_775 0.99 2.23 3.009(5) 135.0
O7 H7A O8 2_766 0.87(2) 2.02(3) 2.861(5) 164(4)
O7 H7B O2 2_665 0.82(2) 1.95(2) 2.767(4) 169(5)
O8 H8A O5 2_776 0.80(2) 2.03(3) 2.797(4) 162(4)
O8 H8B O3 1_655 0.82(2) 2.15(3) 2.907(5) 154(4)
N5 H5 O1 2_775 0.90(4) 2.01(4) 2.828(5) 151(4)

loop_
_geom_torsion_atom_site_label_1
_geom_torsion_atom_site_label_2
_geom_torsion_atom_site_label_3
_geom_torsion_atom_site_label_4
_geom_torsion_site_symmetry_1
_geom_torsion_site_symmetry_4
_geom_torsion
O5 S1 O4 Na1 . . 90(2)
O3 S1 O4 Na1 . . -38(2)
C11 S1 O4 Na1 . . -154(2)
O7 Na1 O4 S1 . . 48(2)
O6 Na1 O4 S1 2_776 . -73(2)
O8 Na1 O4 S1 . . 141.4(19)
O6 Na1 O4 S1 . . -166(2)
Cl1 Na1 O4 S1 2_775 . 119(2)
Na1 Na1 O4 S1 2_776 . -120(2)
C5 N1 C2 C1 . . -76.6(5)
C3 N1 C2 C1 . . 101.9(4)
O1 C1 C2 N1 . . -50.9(5)
C5 N1 C3 C4 . . -94.4(5)
C2 N1 C3 C4 . . 87.0(5)
N1 C3 C4 O2 . . -61.9(5)
C3 N1 C5 N2 . . -175.5(4)
C2 N1 C5 N2 . . 2.9(6)
C3 N1 C5 N3 . . 3.9(6)
C2 N1 C5 N3 . . -177.7(3)
C7 N2 C5 N1 . . 179.5(4)
C7 N2 C5 N3 . . 0.1(7)
C6 N3 C5 N1 . . -179.1(4)
C6 N3 C5 N2 . . 0.3(7)
C5 N3 C6 N4 . . -1.8(7)
C5 N3 C6 Cl1 . . 178.1(3)
C7 N4 C6 N3 . . 2.6(7)
C7 N4 C6 Cl1 . . -177.4(3)
Na1 Cl1 C6 N3 2_775 . 16.5(4)
Na1 Cl1 C6 N4 2_775 . -163.6(2)
C5 N2 C7 N5 . . -178.9(4)
C5 N2 C7 N4 . . 0.8(6)
C8 N5 C7 N2 . . 4.3(7)
C8 N5 C7 N4 . . -175.4(4)
C6 N4 C7 N2 . . -1.9(6)
C6 N4 C7 N5 . . 177.8(4)
C7 N5 C8 C9 . . 171.8(4)
C7 N5 C8 C13 . . -10.3(7)
C13 C8 C9 C10 . . 3.2(7)
N5 C8 C9 C10 . . -178.8(4)
C8 C9 C10 C11 . . -2.2(7)
C9 C10 C11 C12 . . 0.7(6)
C9 C10 C11 S1 . . 176.5(3)
O4 S1 C11 C10 . . -86.3(4)
O5 S1 C11 C10 . . 33.7(4)
O3 S1 C11 C10 . . 153.4(3)
O4 S1 C11 C12 . . 89.4(4)
O5 S1 C11 C12 . . -150.5(4)
O3 S1 C11 C12 . . -30.8(4)
C10 C11 C12 C13 . . -0.4(7)
S1 C11 C12 C13 . . -176.2(3)
C9 C8 C13 C12 . . -2.9(6)
N5 C8 C13 C12 . . 179.3(4)
C11 C12 C13 C8 . . 1.5(7)
O7 Na1 O6 Na1 . 2_776 171.9(2)
O4 Na1 O6 Na1 . 2_776 84.80(11)
O6 Na1 O6 Na1 2_776 2_776 0.0
O8 Na1 O6 Na1 . 2_776 -111.45(12)
Cl1 Na1 O6 Na1 2_775 2_776 156.93(10)
